data_7102534
loop_
_publ_author_name
'Murugesu, Muralee'
'King, Philippa'
'Cl\'erac, Rodolphe'
'Anson, Christopher E'
'Powell, Annie K'

_publ_section_title
;
 A novel nonanuclear CuII carboxylate-bridged cluster aggregate with an
 S= 7/2 ground spin state.
;
_journal_issue 6
_journal_name_full 'Chemical communications (Cambridge, England)'
_journal_page_first 740
_journal_page_last 741
_journal_paper_doi 10.1039/b316233h
_journal_year 2004
_chemical_formula_sum 'C78 H96 Cu9 N6 O48'
_chemical_formula_weight 2457.47
_chemical_name_common
;
(hexakis-(N-(carboxymethyl)-N-(2-carboxyphenyl)glycinato)-
tris(methanol)-nonacopper(ii)) hexamehanol solvate
;
_chemical_name_systematic
;
[hexakis-{N-(carboxymethyl)-N-
(2-carboxyphenyl)glycinato}-tris(methanol)-nonacopper(II)]
hexamehanol solvate
;
_space_group_IT_number 14
_symmetry_cell_setting monoclinic
_symmetry_space_group_name_Hall '-P 2ybc'
_symmetry_space_group_name_H-M 'P 1 21/c 1'
_atom_sites_solution_hydrogens geom
_atom_sites_solution_primary direct
_atom_sites_solution_secondary difmap
_audit_creation_method SHELXL-97
_cell_angle_alpha 90.00
_cell_angle_beta 95.453(9)
_cell_angle_gamma 90.00
_cell_formula_units_Z 2
_cell_length_a 12.6762(9)
_cell_length_b 17.3686(11)
_cell_length_c 21.3680(18)
_cell_measurement_reflns_used 7123
_cell_measurement_temperature 200(2)
_cell_measurement_theta_max 24.17
_cell_measurement_theta_min 2.35
_cell_volume 4683.3(6)
_computing_cell_refinement 'IPDS 2.92 (Stoe & Cie GmbH, 1999)'
_computing_data_collection 'IPDS 2.92 (Stoe & Cie GmbH, 1999)'
_computing_data_reduction 'IPDS 2.92 (Stoe & Cie GmbH, 1999)'
_computing_molecular_graphics 'SHELXTL 5.1 (Bruker AXS Inc., 1997)'
_computing_publication_material 'SHELXTL 5.1 (Bruker AXS Inc., 1997)'
_computing_structure_refinement 'SHELXTL 5.1 (Bruker AXS Inc., 1997)'
_computing_structure_solution 'SHELXTL 5.1 (Bruker AXS Inc., 1997)'
_diffrn_ambient_temperature 200(2)
_diffrn_detector_area_resol_mean 6.667
_diffrn_measured_fraction_theta_full 0.950
_diffrn_measured_fraction_theta_max 0.933
_diffrn_measurement_device_type 'Stoe IPDS'
_diffrn_measurement_method 'area detector'
_diffrn_radiation_monochromator graphite
_diffrn_radiation_source 'fine-focus sealed tube'
_diffrn_radiation_type MoK\a
_diffrn_radiation_wavelength 0.71073
_diffrn_reflns_av_R_equivalents 0.0667
_diffrn_reflns_av_sigmaI/netI 0.0760
_diffrn_reflns_limit_h_max 13
_diffrn_reflns_limit_h_min -14
_diffrn_reflns_limit_k_max 20
_diffrn_reflns_limit_k_min -21
_diffrn_reflns_limit_l_max 26
_diffrn_reflns_limit_l_min -26
_diffrn_reflns_number 29723
_diffrn_reflns_theta_full 25.00
_diffrn_reflns_theta_max 25.97
_diffrn_reflns_theta_min 2.35
_exptl_absorpt_coefficient_mu 2.103
_exptl_absorpt_correction_type none
_exptl_crystal_colour green
_exptl_crystal_density_diffrn 1.743
_exptl_crystal_density_method 'not measured'
_exptl_crystal_description chunk
_exptl_crystal_F_000 2502
_exptl_crystal_size_max 0.12
_exptl_crystal_size_mid 0.09
_exptl_crystal_size_min 0.06
_refine_diff_density_max 1.437
_refine_diff_density_min -0.355
_refine_diff_density_rms 0.109
_refine_ls_extinction_method none
_refine_ls_goodness_of_fit_ref 0.936
_refine_ls_hydrogen_treatment noref
_refine_ls_matrix_type full
_refine_ls_number_parameters 718
_refine_ls_number_reflns 8575
_refine_ls_number_restraints 78
_refine_ls_restrained_S_all 0.935
_refine_ls_R_factor_all 0.0862
_refine_ls_R_factor_gt 0.0521
_refine_ls_shift/su_max 0.001
_refine_ls_shift/su_mean 0.000
_refine_ls_structure_factor_coef Fsqd
_refine_ls_weighting_details 'calc w=1/[\s^2^(Fo^2^)+(0.0721P)^2^+0.0000P] where P=(Fo^2^+2Fc^2^)/3'
_refine_ls_weighting_scheme calc
_refine_ls_wR_factor_gt 0.1189
_refine_ls_wR_factor_ref 0.1293
_reflns_number_gt 5481
_reflns_number_total 8575
_reflns_threshold_expression >2sigma(I)
_cod_data_source_file b316233h.txt
_cod_data_source_block cu9
_cod_database_code 7102534

loop_
_symmetry_equiv_pos_as_xyz
'x, y, z'
'-x, y+1/2, -z+1/2'
'-x, -y, -z'
'x, -y-1/2, z-1/2'

loop_
_atom_site_label
_atom_site_type_symbol
_atom_site_fract_x
_atom_site_fract_y
_atom_site_fract_z
_atom_site_U_iso_or_equiv
_atom_site_adp_type
_atom_site_occupancy
_atom_site_symmetry_multiplicity
_atom_site_calc_flag
_atom_site_refinement_flags
_atom_site_disorder_assembly
_atom_site_disorder_group
Cu1 Cu 0.5000 0.5000 0.5000 0.0294(2) Uani 1 2 d S . .
Cu2 Cu 0.30720(6) 0.39135(4) 0.56680(3) 0.03351(17) Uani 1 1 d . . .
Cu3 Cu 0.56795(6) 0.60450(4) 0.65904(3) 0.03600(18) Uani 1 1 d . A .
Cu4 Cu 0.31598(6) 0.66167(4) 0.45146(3) 0.03491(17) Uani 1 1 d . . .
Cu5 Cu 0.19682(6) 0.64776(4) 0.66314(3) 0.04102(19) Uani 1 1 d . B .
N1 N 0.1725(4) 0.3885(3) 0.5069(2) 0.0355(10) Uani 1 1 d . . .
C1 C 0.0917(5) 0.3764(3) 0.5504(2) 0.0339(12) Uani 1 1 d . . .
C2 C 0.0816(5) 0.4316(3) 0.5980(3) 0.0375(13) Uani 1 1 d . . .
C3 C 0.0063(5) 0.4221(4) 0.6394(3) 0.0430(14) Uani 1 1 d . . .
H3 H -0.0021 0.4600 0.6693 0.052 Uiso 1 1 calc R . .
C4 C -0.0572(5) 0.3573(4) 0.6375(3) 0.0468(15) Uani 1 1 d . . .
H4 H -0.1074 0.3511 0.6662 0.056 Uiso 1 1 calc R . .
C5 C -0.0452(5) 0.3019(4) 0.5924(3) 0.0460(15) Uani 1 1 d . . .
H5 H -0.0871 0.2579 0.5913 0.055 Uiso 1 1 calc R . .
C6 C 0.0287(5) 0.3105(3) 0.5483(3) 0.0414(14) Uani 1 1 d . . .
H6 H 0.0356 0.2729 0.5180 0.050 Uiso 1 1 calc R . .
C7 C 0.1583(5) 0.4972(3) 0.6100(2) 0.0364(13) Uani 1 1 d . . .
O1 O 0.2554(3) 0.4861(2) 0.60540(17) 0.0393(9) Uani 1 1 d . . .
O2 O 0.1195(3) 0.5600(2) 0.62556(19) 0.0468(10) Uani 1 1 d . . .
C8 C 0.1608(5) 0.4616(3) 0.4699(2) 0.0345(12) Uani 1 1 d . . .
H8A H 0.1157 0.4966 0.4906 0.041 Uiso 1 1 calc R . .
H8B H 0.1261 0.4504 0.4285 0.041 Uiso 1 1 calc R . .
C9 C 0.2660(5) 0.5009(3) 0.4628(2) 0.0318(12) Uani 1 1 d . . .
O3 O 0.3480(3) 0.4717(2) 0.49136(16) 0.0329(8) Uani 1 1 d . . .
O4 O 0.2602(3) 0.5607(2) 0.42985(16) 0.0360(9) Uani 1 1 d . . .
C10 C 0.1890(5) 0.3232(3) 0.4645(2) 0.0392(14) Uani 1 1 d . . .
H10A H 0.2241 0.3413 0.4289 0.047 Uiso 1 1 calc R . .
H10B H 0.1210 0.3018 0.4487 0.047 Uiso 1 1 calc R . .
C11 C 0.2556(5) 0.2613(3) 0.4988(3) 0.0445(15) Uani 1 1 d . . .
O5 O 0.3185(3) 0.2838(2) 0.54579(19) 0.0438(10) Uani 1 1 d . . .
O6 O 0.2501(4) 0.1933(3) 0.4801(2) 0.0649(14) Uani 1 1 d . . .
N2 N 0.5717(4) 0.5205(3) 0.7264(2) 0.0448(13) Uani 1 1 d . . .
C12 C 0.6582(7) 0.5243(4) 0.7738(4) 0.064(2) Uani 1 1 d . . .
C13 C 0.7537(7) 0.5410(5) 0.7585(3) 0.068(2) Uani 1 1 d . . .
C14 C 0.8429(9) 0.5332(6) 0.8053(4) 0.096(3) Uani 1 1 d . . .
H14 H 0.9115 0.5391 0.7940 0.115 Uiso 1 1 calc R . .
C15 C 0.8253(9) 0.5162(8) 0.8702(5) 0.131(5) Uani 1 1 d . . .
H15 H 0.8797 0.5199 0.9024 0.157 Uiso 1 1 calc R . .
C16 C 0.7251(11) 0.4946(7) 0.8815(5) 0.116(4) Uani 1 1 d . . .
H16 H 0.7133 0.4771 0.9214 0.139 Uiso 1 1 calc R . .
C17 C 0.6397(8) 0.4979(5) 0.8350(4) 0.081(3) Uani 1 1 d . . .
H17 H 0.5721 0.4832 0.8438 0.098 Uiso 1 1 calc R . .
C18 C 0.7835(6) 0.5699(3) 0.6964(3) 0.0447(15) Uani 1 1 d . . .
O7 O 0.7148(3) 0.5915(2) 0.65267(18) 0.0437(10) Uani 1 1 d . . .
O8 O 0.8790(4) 0.5733(3) 0.6915(2) 0.0696(15) Uani 1 1 d . . .
C19 C 0.5695(6) 0.4447(3) 0.6937(3) 0.0473(16) Uani 1 1 d . . .
H19A H 0.5476 0.4055 0.7221 0.057 Uiso 1 1 calc R . .
H19B H 0.6407 0.4322 0.6840 0.057 Uiso 1 1 calc R . .
C20 C 0.4958(5) 0.4421(3) 0.6331(2) 0.0323(12) Uani 1 1 d . . .
O9 O 0.5089(3) 0.4942(2) 0.59409(16) 0.0345(8) Uani 1 1 d . . .
O10 O 0.4315(3) 0.3873(2) 0.62743(17) 0.0377(9) Uani 1 1 d . . .
C21 C 0.4586(7) 0.5347(4) 0.7565(3) 0.066(2) Uani 1 1 d . . .
H21A H 0.4275 0.4854 0.7655 0.079 Uiso 1 1 calc R . .
H21B H 0.4716 0.5627 0.7958 0.079 Uiso 1 1 calc R . .
C22 C 0.3803(6) 0.5807(4) 0.7110(3) 0.0490(17) Uani 1 1 d . . .
O11 O 0.4182(4) 0.6155(3) 0.6674(2) 0.0477(10) Uani 1 1 d . . .
O12 O 0.2839(4) 0.5823(2) 0.72190(19) 0.0475(10) Uani 1 1 d . . .
N3 N 0.3730(4) 0.7679(3) 0.4719(2) 0.0396(11) Uani 1 1 d . . .
C23 C 0.2805(5) 0.8181(3) 0.4745(3) 0.0447(15) Uani 1 1 d . . .
C24 C 0.2031(5) 0.7978(3) 0.5135(3) 0.0444(15) Uani 1 1 d . . .
C25 C 0.1177(6) 0.8474(4) 0.5186(3) 0.0572(19) Uani 1 1 d . . .
H25 H 0.0679 0.8363 0.5465 0.069 Uiso 1 1 calc R . .
C26 C 0.1071(8) 0.9136(4) 0.4818(4) 0.072(2) Uani 1 1 d . . .
H26 H 0.0498 0.9464 0.4847 0.087 Uiso 1 1 calc R . .
C27 C 0.1814(8) 0.9301(4) 0.4412(4) 0.076(3) Uani 1 1 d . . .
H27 H 0.1728 0.9730 0.4152 0.091 Uiso 1 1 calc R . .
C28 C 0.2682(7) 0.8839(4) 0.4386(3) 0.061(2) Uani 1 1 d . . .
H28 H 0.3196 0.8971 0.4122 0.073 Uiso 1 1 calc R . .
C29 C 0.2020(5) 0.7220(3) 0.5490(3) 0.0433(15) Uani 1 1 d . . .
O13 O 0.2485(3) 0.6641(2) 0.53055(18) 0.0418(10) Uani 1 1 d . . .
O14 O 0.1502(4) 0.7217(2) 0.59674(19) 0.0494(11) Uani 1 1 d . . .
C30 C 0.4434(5) 0.7633(3) 0.5319(3) 0.0435(15) Uani 1 1 d . . .
H30A H 0.4027 0.7762 0.5667 0.052 Uiso 1 1 calc R . .
H30B H 0.4998 0.8009 0.5310 0.052 Uiso 1 1 calc R . .
C31 C 0.4919(5) 0.6835(3) 0.5430(3) 0.0371(13) Uani 1 1 d . . .
O15 O 0.4655(3) 0.6305(2) 0.50602(17) 0.0366(9) Uani 1 1 d . . .
O16 O 0.5586(4) 0.6805(2) 0.59077(19) 0.0508(11) Uani 1 1 d . . .
C32 C 0.4384(5) 0.7825(3) 0.4188(3) 0.0418(14) Uani 1 1 d . . .
H32A H 0.5065 0.7573 0.4270 0.050 Uiso 1 1 calc R . .
H32B H 0.4507 0.8374 0.4151 0.050 Uiso 1 1 calc R . .
C33 C 0.3827(5) 0.7527(3) 0.3585(3) 0.0448(15) Uani 1 1 d . . .
O17 O 0.3219(3) 0.6941(2) 0.36394(17) 0.0398(9) Uani 1 1 d . . .
O18 O 0.3993(4) 0.7818(3) 0.3077(2) 0.0591(13) Uani 1 1 d . . .
O19 O 0.5945(5) 0.6997(4) 0.7416(3) 0.091(2) Uani 1 1 d . . .
C34A C 0.6810(15) 0.7356(10) 0.7813(9) 0.083(6) Uani 0.50 1 d P A 1
H34A H 0.6525 0.7720 0.8091 0.124 Uiso 0.50 1 calc PR A 1
H34B H 0.7275 0.7617 0.7554 0.124 Uiso 0.50 1 calc PR A 1
H34C H 0.7199 0.6967 0.8057 0.124 Uiso 0.50 1 calc PR A 1
C34B C 0.575(3) 0.775(2) 0.7161(18) 0.22(2) Uani 0.50 1 d PU A 2
H34D H 0.5851 0.8122 0.7491 0.337 Uiso 0.50 1 calc PR A 2
H34E H 0.5029 0.7775 0.6973 0.337 Uiso 0.50 1 calc PR A 2
H34F H 0.6224 0.7848 0.6848 0.337 Uiso 0.50 1 calc PR A 2
O20 O 0.0568(4) 0.6601(3) 0.7194(3) 0.0707(15) Uani 1 1 d . . .
C35A C 0.049(3) 0.676(2) 0.7768(18) 0.17(2) Uani 0.50 1 d P B 1
H35A H -0.0250 0.6780 0.7840 0.253 Uiso 0.50 1 calc PR B 1
H35B H 0.0810 0.7249 0.7867 0.253 Uiso 0.50 1 calc PR B 1
H35C H 0.0835 0.6369 0.8029 0.253 Uiso 0.50 1 calc PR B 1
C35B C 0.091(2) 0.653(2) 0.7889(8) 0.072(7) Uani 0.50 1 d P B 2
H35D H 0.0305 0.6581 0.8123 0.108 Uiso 0.50 1 calc PR B 2
H35E H 0.1418 0.6920 0.8013 0.108 Uiso 0.50 1 calc PR B 2
H35F H 0.1226 0.6029 0.7971 0.108 Uiso 0.50 1 calc PR B 2
O21 O 0.2635(4) 0.7387(2) 0.7080(2) 0.0575(13) Uani 1 1 d . . .
C36A C 0.2226(18) 0.8118(17) 0.7123(11) 0.050(5) Uani 0.50 1 d P B 1
H36A H 0.2728 0.8436 0.7368 0.076 Uiso 0.50 1 calc PR B 1
H36B H 0.1578 0.8095 0.7321 0.076 Uiso 0.50 1 calc PR B 1
H36C H 0.2088 0.8332 0.6709 0.076 Uiso 0.50 1 calc PR B 1
C36B C 0.237(3) 0.8199(18) 0.6952(12) 0.108(15) Uani 0.50 1 d P B 2
H36D H 0.2812 0.8520 0.7233 0.162 Uiso 0.50 1 calc PR B 2
H36E H 0.1641 0.8287 0.7012 0.162 Uiso 0.50 1 calc PR B 2
H36F H 0.2492 0.8319 0.6526 0.162 Uiso 0.50 1 calc PR B 2
O91A O 0.0942(18) 0.1110(9) 0.4075(11) 0.097(6) Uani 0.50 1 d PU C 1
C91A C 0.074(3) 0.141(2) 0.345(3) 0.129(13) Uani 0.50 1 d PU C 1
O91B O 0.125(3) 0.1362(19) 0.3811(15) 0.169(14) Uani 0.50 1 d PU D 2
C91B C 0.101(4) 0.185(2) 0.3343(15) 0.144(14) Uani 0.50 1 d PU D 2
O92A O 0.3878(19) 0.0842(10) 0.5195(13) 0.180(11) Uani 0.50 1 d PU E 1
C92A C 0.495(3) 0.037(2) 0.458(2) 0.22(2) Uani 0.50 1 d PU F 1
O92B O 0.455(5) 0.056(2) 0.389(2) 0.42(3) Uani 0.50 1 d PU G 2
C92B C 0.437(4) 0.043(3) 0.490(3) 0.26(3) Uani 0.50 1 d PU H 2
O93A O 0.582(2) 0.8610(10) 0.6630(8) 0.191(11) Uani 0.50 1 d PU I 1
C93A C 0.6108(19) 0.9476(16) 0.6327(11) 0.102(8) Uani 0.50 1 d PU I 1
O93B O 0.6949(17) 0.7022(10) 0.8426(9) 0.138(6) Uani 0.50 1 d PU J 2
C93B C 0.805(2) 0.728(3) 0.8332(16) 0.208(19) Uani 0.50 1 d PU J 2

loop_
_atom_site_aniso_label
_atom_site_aniso_U_11
_atom_site_aniso_U_22
_atom_site_aniso_U_33
_atom_site_aniso_U_23
_atom_site_aniso_U_13
_atom_site_aniso_U_12
Cu1 0.0233(6) 0.0375(5) 0.0277(4) 0.0006(4) 0.0036(3) -0.0010(4)
Cu2 0.0273(4) 0.0398(4) 0.0335(3) -0.0009(3) 0.0031(3) -0.0020(3)
Cu3 0.0315(4) 0.0437(4) 0.0322(3) 0.0006(3) 0.0003(3) 0.0025(3)
Cu4 0.0358(5) 0.0346(3) 0.0341(3) 0.0014(3) 0.0022(3) 0.0024(3)
Cu5 0.0333(5) 0.0492(4) 0.0408(4) -0.0113(3) 0.0044(3) 0.0032(3)
N1 0.029(3) 0.042(3) 0.037(2) -0.001(2) 0.0079(19) -0.005(2)
C1 0.030(4) 0.040(3) 0.032(3) 0.004(2) 0.001(2) 0.001(2)
C2 0.028(4) 0.048(3) 0.037(3) 0.001(2) 0.003(2) -0.001(2)
C3 0.031(4) 0.060(4) 0.039(3) -0.001(3) 0.007(2) 0.006(3)
C4 0.033(4) 0.068(4) 0.040(3) 0.009(3) 0.008(3) -0.002(3)
C5 0.037(4) 0.057(4) 0.045(3) 0.008(3) 0.005(3) -0.015(3)
C6 0.037(4) 0.051(3) 0.035(3) 0.001(2) 0.001(2) -0.007(3)
C7 0.029(4) 0.051(3) 0.030(3) -0.008(2) 0.005(2) 0.001(3)
O1 0.030(3) 0.050(2) 0.039(2) -0.0098(17) 0.0063(16) -0.0017(17)
O2 0.035(3) 0.054(3) 0.053(2) -0.015(2) 0.0096(19) 0.0022(19)
C8 0.030(4) 0.037(3) 0.035(3) -0.002(2) 0.002(2) 0.000(2)
C9 0.034(4) 0.037(3) 0.025(2) -0.005(2) 0.004(2) -0.002(2)
O3 0.030(3) 0.038(2) 0.0318(19) -0.0018(15) 0.0065(16) -0.0017(16)
O4 0.035(3) 0.040(2) 0.0331(19) 0.0023(16) 0.0045(16) 0.0013(17)
C10 0.037(4) 0.047(3) 0.034(3) -0.008(2) 0.007(2) -0.010(3)
C11 0.048(4) 0.039(3) 0.047(3) -0.007(3) 0.011(3) -0.006(3)
O5 0.039(3) 0.041(2) 0.051(2) -0.0036(18) -0.0002(19) 0.0000(18)
O6 0.076(4) 0.045(3) 0.071(3) -0.015(2) -0.002(3) -0.003(2)
N2 0.047(4) 0.054(3) 0.031(2) 0.003(2) -0.007(2) -0.012(2)
C12 0.059(6) 0.066(5) 0.063(5) 0.006(3) -0.017(4) 0.000(4)
C13 0.071(7) 0.077(5) 0.058(4) 0.012(4) 0.016(4) 0.017(4)
C14 0.077(8) 0.131(8) 0.076(6) 0.020(6) -0.014(5) -0.026(6)
C15 0.074(9) 0.191(12) 0.118(9) 0.093(9) -0.037(6) -0.045(8)
C16 0.122(11) 0.137(9) 0.081(7) 0.033(6) -0.031(6) -0.034(8)
C17 0.085(7) 0.106(7) 0.051(4) 0.015(4) 0.001(4) 0.017(5)
C18 0.048(5) 0.045(3) 0.040(3) -0.009(3) -0.002(3) 0.001(3)
O7 0.031(3) 0.063(3) 0.037(2) 0.0041(18) 0.0025(17) -0.0051(19)
O8 0.037(4) 0.096(4) 0.072(3) -0.019(3) -0.012(2) 0.008(3)
C19 0.048(5) 0.044(3) 0.047(3) 0.011(3) -0.012(3) -0.005(3)
C20 0.027(4) 0.039(3) 0.032(3) -0.001(2) 0.009(2) 0.005(2)
O9 0.031(2) 0.040(2) 0.0324(19) -0.0022(16) 0.0015(15) -0.0010(17)
O10 0.033(3) 0.041(2) 0.038(2) 0.0047(16) -0.0017(16) -0.0043(17)
C21 0.082(6) 0.062(4) 0.051(4) -0.013(3) -0.010(4) 0.018(4)
C22 0.051(5) 0.049(4) 0.044(3) -0.020(3) -0.011(3) 0.013(3)
O11 0.035(3) 0.062(3) 0.047(2) -0.008(2) 0.0029(19) 0.007(2)
O12 0.042(3) 0.057(3) 0.045(2) -0.0086(19) 0.009(2) 0.001(2)
N3 0.036(3) 0.039(3) 0.043(3) 0.001(2) -0.004(2) 0.001(2)
C23 0.046(5) 0.034(3) 0.051(3) -0.007(2) -0.011(3) 0.004(3)
C24 0.041(4) 0.043(3) 0.047(3) -0.011(3) -0.008(3) 0.009(3)
C25 0.058(5) 0.056(4) 0.055(4) -0.018(3) -0.007(3) 0.022(3)
C26 0.080(7) 0.054(4) 0.078(5) -0.019(4) -0.013(5) 0.038(4)
C27 0.100(8) 0.048(4) 0.076(5) -0.002(4) -0.012(5) 0.028(4)
C28 0.074(6) 0.043(4) 0.065(4) -0.004(3) -0.002(4) 0.013(3)
C29 0.036(4) 0.052(3) 0.040(3) -0.011(3) -0.007(3) 0.012(3)
O13 0.042(3) 0.042(2) 0.042(2) -0.0031(17) 0.0071(18) 0.0061(18)
O14 0.045(3) 0.061(3) 0.042(2) -0.0135(19) 0.004(2) 0.016(2)
C30 0.041(4) 0.045(3) 0.043(3) -0.002(3) -0.007(3) 0.000(3)
C31 0.029(4) 0.047(3) 0.035(3) 0.007(3) 0.004(2) 0.000(2)
O15 0.032(3) 0.044(2) 0.0341(19) 0.0034(17) 0.0016(16) 0.0040(17)
O16 0.052(3) 0.051(2) 0.046(2) 0.0129(19) -0.014(2) -0.007(2)
C32 0.042(4) 0.035(3) 0.048(3) 0.010(2) 0.002(3) -0.001(3)
C33 0.043(4) 0.044(3) 0.046(3) 0.013(3) -0.001(3) 0.005(3)
O17 0.039(3) 0.040(2) 0.039(2) 0.0044(16) -0.0020(17) -0.0015(18)
O18 0.064(4) 0.061(3) 0.050(3) 0.026(2) -0.010(2) -0.017(2)
O19 0.062(5) 0.076(4) 0.132(6) -0.037(4) -0.010(4) 0.002(3)
C34A 0.080(14) 0.076(11) 0.091(13) -0.050(10) 0.000(10) 0.004(9)
C34B 0.13(3) 0.29(4) 0.27(4) -0.24(4) 0.12(3) -0.10(3)
O20 0.058(4) 0.088(4) 0.072(3) -0.027(3) 0.033(3) -0.006(3)
C35A 0.09(3) 0.22(4) 0.20(4) -0.14(3) 0.07(3) -0.12(3)
C35B 0.049(15) 0.149(18) 0.021(6) -0.024(8) 0.019(7) -0.029(12)
O21 0.055(3) 0.047(3) 0.067(3) -0.020(2) -0.013(2) 0.006(2)
C36A 0.048(12) 0.067(12) 0.033(12) 0.006(9) -0.012(7) -0.003(7)
C36B 0.23(4) 0.054(15) 0.031(13) -0.023(11) -0.005(14) 0.023(16)
O91A 0.093(14) 0.055(8) 0.135(18) 0.006(8) -0.024(10) 0.001(7)
C91A 0.08(2) 0.14(3) 0.16(4) 0.04(3) 0.001(19) 0.00(2)
O91B 0.18(3) 0.16(3) 0.15(3) 0.011(19) -0.05(2) -0.02(2)
C91B 0.17(4) 0.18(4) 0.076(17) -0.01(2) -0.023(19) 0.01(3)
O92A 0.17(2) 0.079(11) 0.27(3) -0.003(13) -0.107(19) 0.027(11)
C92A 0.20(4) 0.19(3) 0.29(4) 0.14(3) 0.18(4) 0.11(3)
O92B 0.63(7) 0.20(3) 0.38(5) -0.02(3) -0.30(5) -0.12(4)
C92B 0.26(5) 0.19(4) 0.38(6) -0.09(4) 0.22(5) -0.12(4)
O93A 0.35(3) 0.083(11) 0.120(13) -0.046(10) -0.072(16) 0.069(15)
C93A 0.078(16) 0.14(2) 0.094(14) -0.049(14) 0.032(12) -0.053(14)
O93B 0.154(19) 0.130(13) 0.128(14) -0.054(11) 0.005(12) -0.005(12)
C93B 0.09(2) 0.35(5) 0.18(3) -0.18(3) 0.012(19) -0.05(3)

loop_
_atom_type_symbol
_atom_type_description
_atom_type_scat_dispersion_real
_atom_type_scat_dispersion_imag
_atom_type_scat_source
C C 0.0033 0.0016 'International Tables Vol C Tables 4.2.6.8 and 6.1.1.4'
H H 0.0000 0.0000 'International Tables Vol C Tables 4.2.6.8 and 6.1.1.4'
N N 0.0061 0.0033 'International Tables Vol C Tables 4.2.6.8 and 6.1.1.4'
O O 0.0106 0.0060 'International Tables Vol C Tables 4.2.6.8 and 6.1.1.4'
Cu Cu 0.3201 1.2651 'International Tables Vol C Tables 4.2.6.8 and 6.1.1.4'

loop_
_geom_angle_atom_site_label_1
_geom_angle_atom_site_label_2
_geom_angle_atom_site_label_3
_geom_angle
_geom_angle_site_symmetry_1
_geom_angle_site_symmetry_3
_geom_angle_publ_flag
O3 Cu1 O3 180.00(19) 3_666 . yes
O3 Cu1 O9 92.44(15) 3_666 3_666 yes
O3 Cu1 O9 87.56(15) . 3_666 yes
O3 Cu1 O9 87.56(15) 3_666 . yes
O3 Cu1 O9 92.44(15) . . yes
O9 Cu1 O9 180.000(1) 3_666 . yes
O3 Cu1 O15 86.51(14) 3_666 . yes
O3 Cu1 O15 93.49(14) . . yes
O9 Cu1 O15 90.76(14) 3_666 . yes
O9 Cu1 O15 89.24(14) . . yes
O3 Cu1 O15 93.49(14) 3_666 3_666 yes
O3 Cu1 O15 86.51(14) . 3_666 yes
O9 Cu1 O15 89.24(14) 3_666 3_666 yes
O9 Cu1 O15 90.76(14) . 3_666 yes
O15 Cu1 O15 180.000(1) . 3_666 yes
O5 Cu2 O10 92.66(17) . . yes
O5 Cu2 O1 159.41(18) . . yes
O10 Cu2 O1 91.86(16) . . yes
O5 Cu2 N1 84.62(18) . . yes
O10 Cu2 N1 175.52(17) . . yes
O1 Cu2 N1 89.49(18) . . yes
O5 Cu2 O3 114.22(15) . . yes
O10 Cu2 O3 106.01(15) . . yes
O1 Cu2 O3 83.67(14) . . yes
N1 Cu2 O3 78.38(16) . . yes
O7 Cu3 O11 178.34(19) . . yes
O7 Cu3 O16 90.99(19) . . yes
O11 Cu3 O16 90.7(2) . . yes
O7 Cu3 N2 90.5(2) . . yes
O11 Cu3 N2 87.9(2) . . yes
O16 Cu3 N2 176.25(18) . . yes
O7 Cu3 O19 93.7(2) . . yes
O11 Cu3 O19 86.3(2) . . yes
O16 Cu3 O19 94.4(2) . . yes
N2 Cu3 O19 89.0(2) . . yes
O7 Cu3 O9 96.64(15) . . yes
O11 Cu3 O9 83.08(15) . . yes
O16 Cu3 O9 96.43(15) . . yes
N2 Cu3 O9 79.97(16) . . yes
O19 Cu3 O9 164.9(2) . . yes
O4 Cu4 O17 94.55(15) . . yes
O4 Cu4 O13 92.62(16) . . yes
O17 Cu4 O13 150.78(17) . . yes
O4 Cu4 N3 178.64(17) . . yes
O17 Cu4 N3 84.16(18) . . yes
O13 Cu4 N3 88.31(19) . . yes
O4 Cu4 O15 100.45(15) . . yes
O17 Cu4 O15 117.87(16) . . yes
O13 Cu4 O15 88.45(16) . . yes
N3 Cu4 O15 80.57(17) . . yes
O2 Cu5 O12 92.34(18) . . yes
O2 Cu5 O14 96.28(19) . . yes
O12 Cu5 O14 163.2(2) . . yes
O2 Cu5 O21 173.7(2) . . yes
O12 Cu5 O21 87.95(19) . . yes
O14 Cu5 O21 85.05(19) . . yes
O2 Cu5 O20 84.41(19) . . yes
O12 Cu5 O20 97.9(2) . . yes
O14 Cu5 O20 97.2(2) . . yes
O21 Cu5 O20 89.3(2) . . yes
C1 N1 C10 115.4(4) . . ?
C1 N1 C8 114.6(4) . . ?
C10 N1 C8 109.9(4) . . ?
C1 N1 Cu2 101.5(3) . . ?
C10 N1 Cu2 104.2(4) . . ?
C8 N1 Cu2 110.3(3) . . ?
C6 C1 C2 119.4(5) . . ?
C6 C1 N1 122.0(5) . . ?
C2 C1 N1 118.5(5) . . ?
C3 C2 C1 119.9(5) . . ?
C3 C2 C7 117.3(5) . . ?
C1 C2 C7 122.4(5) . . ?
C2 C3 C4 121.2(6) . . ?
C5 C4 C3 119.0(6) . . ?
C4 C5 C6 121.4(6) . . ?
C1 C6 C5 118.9(6) . . ?
O2 C7 O1 124.4(5) . . ?
O2 C7 C2 116.2(5) . . ?
O1 C7 C2 119.4(5) . . ?
C7 O1 Cu2 121.7(4) . . yes
C7 O2 Cu5 126.6(4) . . yes
N1 C8 C9 113.0(4) . . ?
O4 C9 O3 127.4(5) . . ?
O4 C9 C8 115.1(5) . . ?
O3 C9 C8 117.5(5) . . ?
C9 O3 Cu1 134.1(3) . . yes
C9 O3 Cu2 111.4(3) . . yes
Cu1 O3 Cu2 112.23(17) . . yes
C9 O4 Cu4 128.2(3) . . yes
N1 C10 C11 110.7(4) . . ?
O6 C11 O5 123.4(6) . . ?
O6 C11 C10 120.4(6) . . ?
O5 C11 C10 116.1(5) . . ?
C11 O5 Cu2 115.0(4) . . ?
C12 N2 C19 110.7(5) . . ?
C12 N2 C21 110.8(5) . . ?
C19 N2 C21 109.7(5) . . ?
C12 N2 Cu3 115.7(4) . . ?
C19 N2 Cu3 107.6(3) . . ?
C21 N2 Cu3 101.9(4) . . ?
C13 C12 N2 119.8(7) . . ?
C13 C12 C17 122.3(7) . . ?
N2 C12 C17 117.1(8) . . ?
C12 C13 C14 119.1(7) . . ?
C12 C13 C18 127.5(8) . . ?
C14 C13 C18 113.4(8) . . ?
C13 C14 C15 119.9(9) . . ?
C16 C15 C14 117.0(9) . . ?
C15 C16 C17 122.1(10) . . ?
C16 C17 C12 118.8(10) . . ?
O8 C18 O7 122.4(6) . . ?
O8 C18 C13 115.1(6) . . ?
O7 C18 C13 122.4(7) . . ?
C18 O7 Cu3 126.3(4) . . ?
N2 C19 C20 114.1(5) . . ?
O10 C20 O9 127.7(5) . . ?
O10 C20 C19 116.6(5) . . ?
O9 C20 C19 115.7(5) . . ?
C20 O9 Cu1 134.9(3) . . yes
C20 O9 Cu3 104.0(3) . . yes
Cu1 O9 Cu3 121.02(16) . . yes
C20 O10 Cu2 121.1(3) . . yes
C22 C21 N2 111.3(6) . . ?
O11 C22 O12 125.1(6) . . ?
O11 C22 C21 116.9(7) . . ?
O12 C22 C21 118.0(7) . . ?
C22 O11 Cu3 118.3(4) . . yes
C22 O12 Cu5 113.0(4) . . yes
C23 N3 C32 115.6(5) . . ?
C23 N3 C30 114.4(5) . . ?
C32 N3 C30 109.5(5) . . ?
C23 N3 Cu4 106.3(4) . . ?
C32 N3 Cu4 101.9(3) . . ?
C30 N3 Cu4 108.1(3) . . ?
C28 C23 C24 119.7(6) . . ?
C28 C23 N3 121.4(6) . . ?
C24 C23 N3 118.9(5) . . ?
C23 C24 C25 119.0(6) . . ?
C23 C24 C29 124.0(5) . . ?
C25 C24 C29 116.9(6) . . ?
C26 C25 C24 120.1(8) . . ?
C27 C26 C25 119.7(7) . . ?
C28 C27 C26 120.5(7) . . ?
C27 C28 C23 120.9(8) . . ?
O13 C29 O14 123.3(6) . . ?
O13 C29 C24 120.9(6) . . ?
O14 C29 C24 115.8(5) . . ?
C29 O13 Cu4 123.1(4) . . yes
C29 O14 Cu5 116.2(4) . . yes
N3 C30 C31 112.4(5) . . ?
O15 C31 O16 127.2(5) . . ?
O15 C31 C30 119.7(5) . . ?
O16 C31 C30 113.1(5) . . ?
C31 O15 Cu4 108.8(4) . . yes
C31 O15 Cu1 136.3(3) . . yes
Cu4 O15 Cu1 111.69(16) . . yes
C31 O16 Cu3 128.1(4) . . yes
N3 C32 C33 110.2(5) . . ?
O18 C33 O17 123.8(6) . . ?
O18 C33 C32 120.6(6) . . ?
O17 C33 C32 115.5(5) . . ?
C33 O17 Cu4 113.0(4) . . ?
C34B O19 C34A 85.9(15) . . ?
C34B O19 Cu3 109.8(12) . . ?
C34A O19 Cu3 139.5(8) . . ?
C35A O20 C35B 28(3) . . ?
C35A O20 Cu5 132.7(16) . . ?
C35B O20 Cu5 110.4(10) . . ?
C36A O21 C36B 17.7(19) . . ?
C36A O21 Cu5 128.1(10) . . ?
C36B O21 Cu5 126.3(14) . . ?

loop_
_geom_bond_atom_site_label_1
_geom_bond_atom_site_label_2
_geom_bond_distance
_geom_bond_site_symmetry_2
_geom_bond_publ_flag
Cu1 O3 1.980(4) 3_666 yes
Cu1 O3 1.980(4) . yes
Cu1 O9 2.005(3) 3_666 yes
Cu1 O9 2.005(3) . yes
Cu1 O15 2.315(4) . yes
Cu1 O15 2.315(4) 3_666 yes
Cu2 O5 1.929(4) . yes
Cu2 O10 1.943(4) . yes
Cu2 O1 1.980(4) . yes
Cu2 N1 2.035(5) . yes
Cu2 O3 2.230(4) . yes
Cu3 O7 1.893(4) . yes
Cu3 O11 1.933(5) . yes
Cu3 O16 1.963(4) . yes
Cu3 N2 2.046(5) . yes
Cu3 O19 2.419(6) . yes
Cu3 O9 2.441(4) . yes
Cu4 O4 1.931(4) . yes
Cu4 O17 1.961(4) . yes
Cu4 O13 1.966(4) . yes
Cu4 N3 2.014(5) . yes
Cu4 O15 2.196(4) . yes
Cu5 O2 1.945(4) . yes
Cu5 O12 1.955(5) . yes
Cu5 O14 1.963(4) . yes
Cu5 O21 1.993(4) . yes
Cu5 O20 2.247(5) . yes
N1 C1 1.463(7) . ?
N1 C10 1.478(7) . ?
N1 C8 1.495(7) . ?
C1 C6 1.394(8) . ?
C1 C2 1.412(8) . ?
C2 C3 1.372(8) . ?
C2 C7 1.503(8) . ?
C3 C4 1.382(9) . ?
C4 C5 1.382(9) . ?
C5 C6 1.398(8) . ?
C7 O2 1.253(7) . ?
C7 O1 1.260(7) . ?
C8 C9 1.519(8) . ?
C9 O4 1.252(6) . ?
C9 O3 1.260(6) . ?
C10 C11 1.512(9) . ?
C11 O6 1.247(7) . ?
C11 O5 1.283(7) . ?
N2 C12 1.422(9) . ?
N2 C19 1.489(8) . ?
N2 C21 1.645(10) . ?
C12 C13 1.317(11) . ?
C12 C17 1.425(11) . ?
C13 C14 1.443(12) . ?
C13 C18 1.500(10) . ?
C14 C15 1.456(14) . ?
C15 C16 1.368(16) . ?
C16 C17 1.400(13) . ?
C18 O8 1.227(8) . ?
C18 O7 1.271(7) . ?
C19 C20 1.523(8) . ?
C20 O10 1.251(7) . ?
C20 O9 1.253(6) . ?
C21 C22 1.545(9) . ?
C22 O11 1.244(8) . ?
C22 O12 1.267(8) . ?
N3 C23 1.466(8) . ?
N3 C32 1.489(8) . ?
N3 C30 1.493(7) . ?
C23 C28 1.378(9) . ?
C23 C24 1.392(9) . ?
C24 C25 1.396(9) . ?
C24 C29 1.520(9) . ?
C25 C26 1.391(11) . ?
C26 C27 1.371(13) . ?
C27 C28 1.367(11) . ?
C29 O13 1.248(7) . ?
C29 O14 1.264(7) . ?
C30 C31 1.525(8) . ?
C31 O15 1.238(7) . ?
C31 O16 1.263(7) . ?
C32 C33 1.502(9) . ?
C33 O18 1.234(7) . ?
C33 O17 1.289(7) . ?
O19 C34B 1.42(5) . ?
O19 C34A 1.461(18) . ?
O20 C35A 1.27(3) . ?
O20 C35B 1.512(19) . ?
O21 C36A 1.38(3) . ?
O21 C36B 1.47(3) . ?
O91A C91A 1.44(6) . ?
O91B C91B 1.32(5) . ?
O93A C93A 1.69(3) . ?
O93B C93B 1.50(3) . ?
